data_4000014
loop_
_publ_author_name
'Mori, Hatsumi'
'Sakurai, Naoki'
'Tanaka, Shoji'
'Moriyama, Hiroshi'
'Mori, Takehiko'
'Kobayashi, Hayao'
'Kobayashi, Akiko'

_publ_section_title
;
 Control of Electronic State by Dihedral Angle in \q-type
 Bis(ethylenedithio)tetraselenafulvalene Salts
;
_journal_coden_ASTM CMATEX
_journal_issue 10
_journal_name_full 'Chemistry of Materials'
_journal_page_first 2984
_journal_page_last 2987
_journal_paper_doi 10.1021/cm000321+
_journal_volume 12
_journal_year 2000
_chemical_formula_sum 'C24 H16 N4 Rb S12 Se8 Zn'
_chemical_formula_weight 1527.67
_space_group_IT_number 23
_symmetry_cell_setting orthorhombic
_symmetry_Int_Tables_number 23
_symmetry_space_group_name_Hall 'I 2 2'
_symmetry_space_group_name_H-M 'I 2 2 2'
_audit_creation_date 'Mon Feb 15 12:19:28 1999'
_audit_creation_method 'from TEXRAY.INF file'
_cell_angle_alpha 90
_cell_angle_beta 90
_cell_angle_gamma 90
_cell_formula_units_Z 2
_cell_length_a 10.137(5)
_cell_length_b 44.006(4)
_cell_length_c 4.709(7)
_cell_measurement_reflns_used 11
_cell_measurement_temperature 298.2
_cell_measurement_theta_max 12.1
_cell_measurement_theta_min 8.1
_cell_volume 2100(3)
_computing_cell_refinement 'MSC/AFC Diffractometer Control'
_computing_data_collection 'MSC/AFC Diffractometer Control'
_computing_data_reduction teXsan
_computing_publication_material teXsan
_computing_structure_refinement teXsan
_diffrn_ambient_temperature 298.2
_diffrn_measurement_device 'Rigaku AFC5R'
_diffrn_measurement_method w-2q
_diffrn_orient_matrix_UB_11 0.08728
_diffrn_orient_matrix_UB_12 -0.00610
_diffrn_orient_matrix_UB_13 0.08086
_diffrn_orient_matrix_UB_21 0.04051
_diffrn_orient_matrix_UB_22 0.01899
_diffrn_orient_matrix_UB_23 -0.07748
_diffrn_orient_matrix_UB_31 -0.02172
_diffrn_orient_matrix_UB_32 0.01089
_diffrn_orient_matrix_UB_33 0.18045
_diffrn_radiation_detector 'scintillation counter'
_diffrn_radiation_monochromator graphite
_diffrn_radiation_source 'Rigaku rotating anode'
_diffrn_radiation_type 'Mo Ka'
_diffrn_radiation_wavelength 0.7107
_diffrn_reflns_av_R_equivalents 0.000
_diffrn_reflns_av_sigmaI/netI 0.477
_diffrn_reflns_limit_h_max 13
_diffrn_reflns_limit_h_min 0
_diffrn_reflns_limit_k_max 61
_diffrn_reflns_limit_k_min 0
_diffrn_reflns_limit_l_max 6
_diffrn_reflns_limit_l_min 0
_diffrn_reflns_number 1746
_diffrn_reflns_reduction_process 'Lp corrections applied'
_diffrn_reflns_theta_max 30.00
_diffrn_reflns_theta_min 1.85
_diffrn_standards_decay_% -0.96
_diffrn_standards_interval_count 150
_diffrn_standards_number 3
_exptl_absorpt_coefficient_mu 9.291
_exptl_absorpt_correction_T_max 1.000
_exptl_absorpt_correction_T_min 0.637
_exptl_absorpt_correction_type psi-scan
_exptl_crystal_colour black
_exptl_crystal_density_diffrn 2.415
_exptl_crystal_description plate
_exptl_crystal_F_000 1438.00
_exptl_crystal_size_max 0.225
_exptl_crystal_size_mid 0.050
_exptl_crystal_size_min 0.013
_refine_diff_density_max 1.09
_refine_diff_density_min -1.84
_refine_ls_extinction_method none
_refine_ls_goodness_of_fit_obs 2.933
_refine_ls_hydrogen_treatment refall
_refine_ls_matrix_type diagonal
_refine_ls_number_constraints 0
_refine_ls_number_parameters 130
_refine_ls_number_reflns 262
_refine_ls_number_restraints 0
_refine_ls_R_factor_obs 0.0857
_refine_ls_shift/esd_max 0.0453
_refine_ls_shift/esd_mean 0.0070
_refine_ls_structure_factor_coef F
_refine_ls_weighting_details 'w = 1/[s^2^(Fo) + 0.00000|Fo|^2^]'
_refine_ls_weighting_scheme calc
_refine_ls_wR_factor_obs 0.0670
_reflns_number_observed 262
_reflns_number_total 1746
_reflns_observed_criterion >3.0sigma(I)
_cod_data_source_file cm000321+.cif
_cod_data_source_block theta-BETS2RbZn(SCN)4
_cod_depositor_comments
;
The following automatic conversions were performed:

'_refine_ls_weighting_scheme' value 'w = 1/[s^2^(Fo) +
0.00000|Fo|^2^]' was changed to 'calc'. New tag
'_refine_ls_weighting_details' was created. The value of the new tag
was set to 'w = 1/[s^2^(Fo) + 0.00000|Fo|^2^]'.

Automatic conversion script
Id: cif_fix_values 4586 2016-02-24 11:40:35Z andrius 
;
_cod_original_formula_sum 'C24 H16 N4 Rb S12 Se8 Zn '
_cod_database_code 4000014

loop_
_symmetry_equiv_pos_as_xyz
x,y,z
-x,-y,z
x,-y,-z
-x,y,-z
1/2+x,1/2+y,1/2+z
1/2-x,1/2-y,1/2+z
1/2+x,1/2-y,1/2-z
1/2-x,1/2+y,1/2-z

loop_
_atom_site_aniso_label
_atom_site_aniso_U_11
_atom_site_aniso_U_22
_atom_site_aniso_U_33
_atom_site_aniso_U_12
_atom_site_aniso_U_13
_atom_site_aniso_U_23
Rb 0.07(2) 0.04(2) 0.06(2) 0.0000 0.0000 0.0000
Se3 0.072(10) 0.044(7) 0.077(10) 0.002(10) 0.00(1) 0.00(1)
Se5 0.060(8) 0.036(6) 0.068(8) 0.00(1) 0.00(1) 0.00(1)
Zn 0.05(2) 0.03(2) 0.06(2) 0.0000 0.0000 0.0000
S1 0.07(3) 0.05(2) 0.09(3) 0.01(2) 0.01(3) -0.01(2)
S7 0.03(2) 0.001(9) 0.04(2) 0.00(1) 0.01(2) 0.00(2)
S50 0.05(2) 0.05(2) 0.07(2) 0.00(2) -0.01(3) 0.00(3)
N52 0.05(6) 0.05(5) 0.05(7) 0.01(5) 0.01(9) 0.00(6)
C1 0.05(10) 0.04(6) 0.01(1) 0.00(6) 0.00(7) 0.00(6)
C3 0.0(1) 0.03(5) 0.01(1) -0.01(5) 0.00(6) 0.01(6)
C5 0.0(1) 0.02(9) 0.01(1) 0.0000 0.0(1) 0.0000
C6 0.1(1) 0.02(10) 0.01(1) 0.0000 0.0(2) 0.0000
C7 0.0(1) 0.05(6) 0.01(1) 0.02(7) -0.01(7) 0.00(8)
C9 0.07(9) 0.03(6) 0.1(1) 0.03(9) 0.0(1) 0.01(7)
C51 0.05(9) 0.05(7) 0.03(9) 0.01(7) 0.00(8) 0.00(8)

loop_
_atom_site_label
_atom_site_fract_x
_atom_site_fract_y
_atom_site_fract_z
_atom_site_U_iso_or_equiv
_atom_site_thermal_displace_type
_atom_site_calc_flag
_atom_site_calc_attached_atom
_atom_site_occupancy
_atom_site_refinement_flags
Rb 0.5000 0.0000 0.0000 0.057(9) Uani d . 0.25 S
Se3 0.626(1) 0.6931(3) 0.313(3) 0.065(4) Uani d . 1.00 .
Se5 0.627(1) 0.7699(3) 0.312(3) 0.055(4) Uani d . 1.00 .
Zn 0.0000 0.0000 0.0000 0.047(10) Uani d . 0.25 S
S1 0.644(3) 0.6249(6) 0.285(8) 0.07(1) Uani d . 1.00 .
S7 0.650(3) 0.8402(4) 0.284(6) 0.025(8) Uani d . 1.00 .
S50 0.332(3) 0.0512(6) 0.516(10) 0.06(1) Uani d . 1.00 .
N52 0.116(9) 0.026(2) 0.24(2) 0.05(3) Uani d . 1.00 .
C1 0.552(9) 0.592(2) 0.41(2) 0.04(5) Uani d . 1.00 .
C3 0.548(9) 0.654(2) 0.43(3) 0.02(5) Uani d . 1.00 .
C5 0.5000 0.717(3) 0.5000 0.03(5) Uani d . 0.50 S
C6 0.5000 0.748(3) 0.5000 0.04(6) Uani d . 0.50 S
C7 0.556(9) 0.807(2) 0.41(2) 0.04(5) Uani d . 1.00 .
C9 0.52(2) 0.869(2) 0.35(2) 0.06(4) Uani d . 1.00 .
C51 0.208(9) 0.036(2) 0.33(3) 0.04(4) Uani d . 1.00 .
H1 0.514(3) 0.5819(4) 0.215(6) 0.051(8) Uiso calc . 1.00 .
H2 0.625(3) 0.5774(4) 0.500(6) 0.051(8) Uiso calc . 1.00 .
H5 0.550(3) 0.8912(4) 0.286(6) 0.051(8) Uiso calc . 1.00 .
H6 0.430(3) 0.8630(4) 0.226(6) 0.051(8) Uiso calc . 1.00 .

loop_
_atom_type_symbol
_atom_type_oxidation_number
_atom_type_number_in_cell
_atom_type_scat_dispersion_real
_atom_type_scat_dispersion_imag
_atom_type_scat_source
C 0 48 0.003 0.002 'International Tables for Crystallography (1992, Vol. C, Tables 4.2.6.8 and 6.1.1.1)'
H 0 32 0.000 0.000 'International Tables for Crystallography (1992, Vol. C, Table 6.1.1.2)'
N 0 8 0.006 0.003 'International Tables for Crystallography (1992, Vol. C, Tables 4.2.6.8 and 6.1.1.1)'
Rb 0 2 -0.939 2.968 'International Tables for Crystallography (1992, Vol. C, Tables 4.2.6.8 and 6.1.1.1)'
Zn 0 2 0.284 1.430 'International Tables for Crystallography (1992, Vol. C, Tables 4.2.6.8 and 6.1.1.1)'
S 0 24 0.125 0.123 'International Tables for Crystallography (1992, Vol. C, Tables 4.2.6.8 and 6.1.1.1)'
Se 0 16 -0.093 2.226 'International Tables for Crystallography (1992, Vol. C, Tables 4.2.6.8 and 6.1.1.1)'

loop_
_geom_angle_atom_site_label_1
_geom_angle_atom_site_label_2
_geom_angle_atom_site_label_3
_geom_angle
_geom_angle_site_symmetry_1
_geom_angle_site_symmetry_2
_geom_angle_site_symmetry_3
_geom_angle_publ_flag
C6 SE5 C7 93(4) 1_555 1_555 1_555 yes
N52 ZN N52 110(5) 1_555 1_555 2_555 yes
N52 ZN N52 106(5) 1_555 1_555 3_555 yes
N52 ZN N52 110(4) 1_555 1_555 4_555 yes
N52 ZN N52 110(4) 2_555 1_555 3_555 yes
N52 ZN N52 106(5) 2_555 1_555 4_555 yes
N52 ZN N52 110(5) 3_555 1_555 4_555 yes
C1 S1 C3 99(4) 1_555 1_555 1_555 yes
C7 S7 C9 96(4) 1_555 1_555 1_555 yes
ZN N52 C51 161(8) 1_555 1_555 1_555 yes
S1 C1 C1 126(3) 1_555 1_555 4_656 yes
S1 C3 C3 133(3) 1_555 1_555 4_656 yes
SE3 C5 SE3 111(5) 1_555 1_555 4_656 yes
SE3 C5 C6 124(2) 1_555 1_555 1_555 yes
SE3 C5 C6 124(2) 4_656 1_555 1_555 yes
SE5 C6 SE5 117(7) 1_555 1_555 4_656 yes
SE5 C6 C5 121(3) 1_555 1_555 1_555 yes
SE5 C6 C5 121(3) 4_656 1_555 1_555 yes
SE5 C7 S7 114(5) 1_555 1_555 1_555 yes
SE5 C7 C7 118(3) 1_555 1_555 4_656 yes
S7 C7 C7 127(3) 1_555 1_555 4_656 yes
S7 C9 C9 108(10) 1_555 1_555 4_656 yes
S50 C51 N52 171(10) 1_555 1_555 1_555 yes

loop_
_geom_bond_atom_site_label_1
_geom_bond_atom_site_label_2
_geom_bond_distance
_geom_bond_site_symmetry_1
_geom_bond_site_symmetry_2
_geom_bond_publ_flag
SE3 C5 1.88(7) 1_555 1_555 yes
SE5 C6 1.83(7) 1_555 1_555 yes
SE5 C7 1.83(10) 1_555 1_555 yes
ZN N52 1.97(8) 1_555 1_555 yes
ZN N52 1.97(8) 1_555 2_555 yes
ZN N52 1.97(8) 1_555 3_555 yes
ZN N52 1.97(8) 1_555 4_555 yes
S1 C1 1.8(1) 1_555 1_555 yes
S1 C3 1.73(10) 1_555 1_555 yes
S7 C7 1.86(10) 1_555 1_555 yes
S7 C9 1.9(1) 1_555 1_555 yes
S50 C51 1.7(1) 1_555 1_555 yes
N52 C51 1.1(1) 1_555 1_555 yes
C1 C1 1.4(2) 1_555 4_656 yes
C3 C3 1.2(2) 1_555 4_656 yes
C5 C6 1.4(2) 1_555 1_555 yes
C7 C7 1.4(2) 1_555 4_656 yes
C9 C9 1.5(2) 1_555 4_656 yes

loop_
_geom_contact_atom_site_label_1
_geom_contact_atom_site_label_2
_geom_contact_distance
_geom_contact_site_symmetry_1
_geom_contact_site_symmetry_2
_geom_contact_publ_flag
SE3 S7 3.49(3) 1_555 6_665 ?
S1 S7 3.50(4) 1_555 6_665 ?
S1 S7 3.50(4) 1_555 6_664 ?
S7 C3 3.5(1) 1_555 6_664 ?
S50 S50 3.41(5) 1_555 4_656 ?
N52 N52 3.3(2) 1_555 3_556 ?
N52 C1 3.4(1) 1_555 5_444 ?
N52 N52 3.4(2) 1_555 4_556 ?
N52 C1 3.5(1) 1_555 8_545 ?
N52 C51 3.5(1) 1_555 3_556 ?
C1 C51 3.5(1) 1_555 5_555 ?
C9 C9 3.3(2) 1_555 4_655 ?
C51 C51 3.6(2) 1_555 3_556 ?
